data_7001182
loop_
_publ_author_name
'Liu, Hsiao-Chan'
'Chen, I-Han'
'Huang, Anny'
'Huang, Sin-Chiang'
'Hsu, Kuei-Fang'

_publ_section_title
;
 Five related metal--organic frameworks constructed from
 [Ln2(SO4)2(H2O)n]2+ units and oxalate or acetate ligands
;
_journal_issue 18
_journal_name_full 'Dalton Transactions'
_journal_page_first 3447
_journal_page_last 3456
_journal_paper_doi 10.1039/b819935c
_journal_year 2009
_chemical_formula_moiety NH4[Dy(SO4)(H2O)(C2O4)]
_chemical_formula_sum 'C2 H6 Dy N O9 S'
_chemical_formula_weight 382.64
_space_group_IT_number 14
_symmetry_cell_setting monoclinic
_symmetry_space_group_name_Hall '-P 2yn'
_symmetry_space_group_name_H-M 'P 1 21/n 1'
_atom_sites_solution_hydrogens geom
_atom_sites_solution_primary direct
_atom_sites_solution_secondary difmap
_audit_creation_method SHELXL-97
_cell_angle_alpha 90.00
_cell_angle_beta 92.9210(10)
_cell_angle_gamma 90.00
_cell_formula_units_Z 4
_cell_length_a 6.5535(3)
_cell_length_b 8.5529(4)
_cell_length_c 13.7537(7)
_cell_measurement_reflns_used 4213
_cell_measurement_temperature 293(2)
_cell_measurement_theta_max 28.44
_cell_measurement_theta_min 2.81
_cell_volume 769.91(6)
_computing_cell_refinement 'Bruker SMART'
_computing_data_collection 'Bruker SMART'
_computing_data_reduction 'Bruker SAINT'
_computing_molecular_graphics 'Bruker SHELXTL'
_computing_publication_material 'Bruker SHELXTL'
_computing_structure_refinement 'SHELXL-97 (Sheldrick, 1997)'
_computing_structure_solution 'SHELXS-97 (Sheldrick, 1990)'
_diffrn_ambient_temperature 293(2)
_diffrn_measured_fraction_theta_full 0.998
_diffrn_measured_fraction_theta_max 0.998
_diffrn_measurement_device_type 'CCD area detector'
_diffrn_measurement_method 'phi and omega scans'
_diffrn_radiation_monochromator graphite
_diffrn_radiation_source 'fine-focus sealed tube'
_diffrn_radiation_type MoK\a
_diffrn_radiation_wavelength 0.71073
_diffrn_reflns_av_R_equivalents 0.0231
_diffrn_reflns_av_sigmaI/netI 0.0240
_diffrn_reflns_limit_h_max 6
_diffrn_reflns_limit_h_min -8
_diffrn_reflns_limit_k_max 11
_diffrn_reflns_limit_k_min -11
_diffrn_reflns_limit_l_max 16
_diffrn_reflns_limit_l_min -18
_diffrn_reflns_number 5841
_diffrn_reflns_theta_full 28.44
_diffrn_reflns_theta_max 28.44
_diffrn_reflns_theta_min 2.81
_exptl_absorpt_coefficient_mu 10.012
_exptl_absorpt_correction_T_max 1
_exptl_absorpt_correction_T_min 0.514287
_exptl_absorpt_correction_type multi-scan
_exptl_absorpt_process_details SADABS
_exptl_crystal_colour light-yellow
_exptl_crystal_density_diffrn 3.301
_exptl_crystal_density_method 'not measured'
_exptl_crystal_description columnar
_exptl_crystal_F_000 716
_exptl_crystal_size_max 0.25
_exptl_crystal_size_mid 0.08
_exptl_crystal_size_min 0.06
_refine_diff_density_max 1.036
_refine_diff_density_min -0.628
_refine_diff_density_rms 0.167
_refine_ls_extinction_coef 0.0072(4)
_refine_ls_extinction_expression Fc^*^=kFc[1+0.001xFc^2^\l^3^/sin(2\q)]^-1/4^
_refine_ls_extinction_method SHELXL
_refine_ls_goodness_of_fit_ref 1.037
_refine_ls_hydrogen_treatment noref
_refine_ls_matrix_type full
_refine_ls_number_parameters 128
_refine_ls_number_reflns 1941
_refine_ls_number_restraints 0
_refine_ls_restrained_S_all 1.037
_refine_ls_R_factor_all 0.0186
_refine_ls_R_factor_gt 0.0176
_refine_ls_shift/su_max 0.002
_refine_ls_shift/su_mean 0.000
_refine_ls_structure_factor_coef Fsqd
_refine_ls_weighting_details 'calc w=1/[\s^2^(Fo^2^)+(0.0266P)^2^+1.8460P] where P=(Fo^2^+2Fc^2^)/3'
_refine_ls_weighting_scheme calc
_refine_ls_wR_factor_gt 0.0506
_refine_ls_wR_factor_ref 0.0512
_reflns_number_gt 1855
_reflns_number_total 1941
_reflns_threshold_expression >2sigma(I)
_cod_data_source_file b819935c.txt
_cod_data_source_block Dy7
_cod_original_sg_symbol_H-M P2(1)/n
_cod_database_code 7001182

loop_
_symmetry_equiv_pos_as_xyz
'x, y, z'
'-x+1/2, y+1/2, -z+1/2'
'-x, -y, -z'
'x-1/2, -y-1/2, z-1/2'

loop_
_atom_site_label
_atom_site_type_symbol
_atom_site_fract_x
_atom_site_fract_y
_atom_site_fract_z
_atom_site_U_iso_or_equiv
_atom_site_adp_type
_atom_site_occupancy
_atom_site_symmetry_multiplicity
_atom_site_calc_flag
_atom_site_refinement_flags
_atom_site_disorder_assembly
_atom_site_disorder_group
Dy1 Dy 0.24569(2) 0.240414(15) 0.910162(9) 0.00785(8) Uani 1 1 d . . .
S1 S 0.24021(11) -0.16652(8) 0.97484(5) 0.00893(15) Uani 1 1 d . . .
O1 O 0.2488(4) 0.0040(3) 0.99279(17) 0.0152(4) Uani 1 1 d . . .
O2 O 0.4394(4) -0.2379(3) 1.0026(2) 0.0159(5) Uani 1 1 d . . .
O3 O 0.1889(4) -0.1969(3) 0.87235(18) 0.0227(5) Uani 1 1 d . . .
O4 O 0.0847(4) -0.2356(3) 1.0356(2) 0.0208(6) Uani 1 1 d . . .
O5 O 0.4473(3) 0.4431(3) 0.84081(16) 0.0152(5) Uani 1 1 d . . .
O6 O 0.0446(3) 0.4428(3) 0.82778(16) 0.0141(4) Uani 1 1 d . . .
O7 O 0.0453(3) 0.6055(3) 0.70010(16) 0.0141(4) Uani 1 1 d . . .
O8 O 0.4536(3) 0.6204(3) 0.72105(16) 0.0147(4) Uani 1 1 d . . .
O9 O 0.2379(4) 0.4210(3) 1.04255(17) 0.0186(5) Uani 1 1 d . . .
H9A H 0.1146 0.4372 1.0563 0.028 Uiso 1 1 d R . .
H9B H 0.2923 0.5067 1.0263 0.028 Uiso 1 1 d R . .
C1 C 0.3651(5) 0.5320(3) 0.7776(2) 0.0110(5) Uani 1 1 d . . .
C2 C 0.1306(5) 0.5276(3) 0.7675(2) 0.0106(5) Uani 1 1 d . . .
N1 N 0.7332(5) 0.3404(4) 0.6903(2) 0.0222(6) Uani 1 1 d . . .

loop_
_atom_site_aniso_label
_atom_site_aniso_U_11
_atom_site_aniso_U_22
_atom_site_aniso_U_33
_atom_site_aniso_U_23
_atom_site_aniso_U_13
_atom_site_aniso_U_12
Dy1 0.00723(11) 0.00777(10) 0.00849(10) -0.00002(4) -0.00029(6) 0.00006(4)
S1 0.0064(3) 0.0095(3) 0.0107(3) 0.0009(2) -0.0010(2) 0.0000(2)
O1 0.0172(11) 0.0085(10) 0.0199(11) 0.0019(8) 0.0003(9) -0.0004(8)
O2 0.0094(12) 0.0164(12) 0.0214(13) -0.0001(8) -0.0038(10) 0.0026(8)
O3 0.0296(14) 0.0227(13) 0.0148(11) -0.0025(10) -0.0088(10) 0.0045(11)
O4 0.0143(13) 0.0153(12) 0.0338(16) 0.0054(9) 0.0102(12) -0.0009(8)
O5 0.0121(10) 0.0176(11) 0.0155(11) 0.0058(9) -0.0035(8) -0.0013(9)
O6 0.0114(10) 0.0150(11) 0.0161(11) 0.0050(8) 0.0019(8) -0.0006(9)
O7 0.0114(10) 0.0170(11) 0.0137(10) 0.0048(8) -0.0024(8) 0.0010(9)
O8 0.0113(10) 0.0172(11) 0.0154(11) 0.0056(9) -0.0009(8) -0.0038(9)
O9 0.0147(11) 0.0199(12) 0.0211(12) -0.0087(9) 0.0001(9) 0.0008(9)
C1 0.0120(13) 0.0103(13) 0.0106(13) -0.0013(11) -0.0015(10) -0.0011(11)
C2 0.0125(14) 0.0093(13) 0.0101(13) -0.0017(10) 0.0014(11) -0.0004(11)
N1 0.0169(14) 0.0268(16) 0.0226(15) -0.0036(12) -0.0019(12) 0.0021(12)

loop_
_atom_type_symbol
_atom_type_description
_atom_type_scat_dispersion_real
_atom_type_scat_dispersion_imag
_atom_type_scat_source
C C 0.0033 0.0016 'International Tables Vol C Tables 4.2.6.8 and 6.1.1.4'
N N 0.0061 0.0033 'International Tables Vol C Tables 4.2.6.8 and 6.1.1.4'
O O 0.0106 0.0060 'International Tables Vol C Tables 4.2.6.8 and 6.1.1.4'
S S 0.1246 0.1234 'International Tables Vol C Tables 4.2.6.8 and 6.1.1.4'
Dy Dy -0.1892 4.4098 'International Tables Vol C Tables 4.2.6.8 and 6.1.1.4'
H H 0.0000 0.0000 'International Tables Vol C Tables 4.2.6.8 and 6.1.1.4'

loop_
_geom_angle_atom_site_label_1
_geom_angle_atom_site_label_2
_geom_angle_atom_site_label_3
_geom_angle
_geom_angle_site_symmetry_1
_geom_angle_site_symmetry_3
_geom_angle_publ_flag
O1 Dy1 O4 79.20(8) . 3_557 ?
O1 Dy1 O2 75.79(8) . 3_657 ?
O4 Dy1 O2 130.41(11) 3_557 3_657 ?
O1 Dy1 O9 100.95(8) . . ?
O4 Dy1 O9 73.18(9) 3_557 . ?
O2 Dy1 O9 70.56(8) 3_657 . ?
O1 Dy1 O7 84.21(8) . 2_546 ?
O4 Dy1 O7 140.12(9) 3_557 2_546 ?
O2 Dy1 O7 78.55(8) 3_657 2_546 ?
O9 Dy1 O7 146.11(8) . 2_546 ?
O1 Dy1 O8 89.24(8) . 2_546 ?
O4 Dy1 O8 75.77(9) 3_557 2_546 ?
O2 Dy1 O8 144.54(8) 3_657 2_546 ?
O9 Dy1 O8 144.69(8) . 2_546 ?
O7 Dy1 O8 67.95(7) 2_546 2_546 ?
O1 Dy1 O5 146.22(8) . . ?
O4 Dy1 O5 132.73(8) 3_557 . ?
O2 Dy1 O5 73.83(8) 3_657 . ?
O9 Dy1 O5 82.53(8) . . ?
O7 Dy1 O5 75.67(8) 2_546 . ?
O8 Dy1 O5 107.36(8) 2_546 . ?
O1 Dy1 O6 147.51(8) . . ?
O4 Dy1 O6 70.69(8) 3_557 . ?
O2 Dy1 O6 133.87(8) 3_657 . ?
O9 Dy1 O6 82.08(8) . . ?
O7 Dy1 O6 111.33(8) 2_546 . ?
O8 Dy1 O6 72.05(8) 2_546 . ?
O5 Dy1 O6 66.18(8) . . ?
O3 S1 O2 109.56(16) . . ?
O3 S1 O4 110.19(18) . . ?
O2 S1 O4 108.40(16) . . ?
O3 S1 O1 110.03(15) . . ?
O2 S1 O1 109.83(14) . . ?
O4 S1 O1 108.80(14) . . ?
S1 O1 Dy1 141.10(14) . . ?
S1 O2 Dy1 152.32(15) . 3_657 ?
S1 O4 Dy1 150.52(17) . 3_557 ?
C1 O5 Dy1 119.1(2) . . ?
C2 O6 Dy1 117.99(19) . . ?
C2 O7 Dy1 118.60(19) . 2_556 ?
C1 O8 Dy1 118.32(19) . 2_556 ?
O8 C1 O5 127.0(3) . . ?
O8 C1 C2 116.9(3) . . ?
O5 C1 C2 116.1(3) . . ?
O7 C2 O6 126.7(3) . . ?
O7 C2 C1 117.5(3) . . ?
O6 C2 C1 115.8(3) . . ?

loop_
_geom_bond_atom_site_label_1
_geom_bond_atom_site_label_2
_geom_bond_distance
_geom_bond_site_symmetry_2
_geom_bond_publ_flag
Dy1 O1 2.319(2) . ?
Dy1 O4 2.326(3) 3_557 ?
Dy1 O2 2.334(3) 3_657 ?
Dy1 O9 2.390(2) . ?
Dy1 O7 2.391(2) 2_546 ?
Dy1 O8 2.403(2) 2_546 ?
Dy1 O5 2.406(2) . ?
Dy1 O6 2.422(2) . ?
S1 O3 1.456(3) . ?
S1 O2 1.474(3) . ?
S1 O4 1.474(3) . ?
S1 O1 1.480(2) . ?
O2 Dy1 2.334(3) 3_657 ?
O4 Dy1 2.326(3) 3_557 ?
O5 C1 1.255(4) . ?
O6 C2 1.257(4) . ?
O7 C2 1.250(4) . ?
O7 Dy1 2.391(2) 2_556 ?
O8 C1 1.249(4) . ?
O8 Dy1 2.403(2) 2_556 ?
C1 C2 1.536(4) . ?
